data_1553762
loop_
_publ_author_name
'Zhang, Pengbo'
'Gao, Yuzhen'
'Chen, Su'
'Tang, Guo'
'Zhao, Yufen'

_publ_section_title
;
 Direct synthesis of 2-sulfonated 9H-pyrrolo[1,2-a]indoles via
 NaI-catalyzed cascade radical addition/cyclization/isomerization
;
_journal_issue 7
_journal_name_full 'Organic Chemistry Frontiers'
_journal_page_first 1350
_journal_paper_doi 10.1039/C7QO00167C
_journal_volume 4
_journal_year 2017
_chemical_formula_moiety '0.17(C24 H19 N O2 S)'
_chemical_formula_sum 'C4 H3.167 N0.167 O0.333 S0.167'
_chemical_formula_weight 64.25
_chemical_name_systematic 1-phenyl-2-tosyl-9H-pyrrolo[1,2-a]indole
_space_group_crystal_system monoclinic
_space_group_IT_number 15
_space_group_name_Hall '-C 2yc'
_space_group_name_H-M_alt 'C 1 2/c 1'
_symmetry_Int_Tables_number 15
_audit_creation_date 2016-01-06
_audit_creation_method
;
Olex2 1.2
(compiled 2015.09.30 svn.r3233 for OlexSys, GUI svn.r5103)
;
_audit_update_record
;
2016-09-28 deposited with the CCDC.
2017-04-06 downloaded from the CCDC.
;
_cell_angle_alpha 90
_cell_angle_beta 120.472(3)
_cell_angle_gamma 90
_cell_formula_units_Z 48
_cell_length_a 16.382(4)
_cell_length_b 18.322(4)
_cell_length_c 14.538(3)
_cell_measurement_reflns_used 4351
_cell_measurement_theta_max 25.77
_cell_measurement_theta_min 2.49
_cell_volume 3760.9(15)
_computing_cell_refinement 'SAINT v6.28A (Bruker, 2002)'
_computing_data_reduction 'SAINT v6.28A (Bruker, 2002)'
_computing_molecular_graphics 'Olex2 (Dolomanov et al., 2009)'
_computing_publication_material 'Olex2 (Dolomanov et al., 2009)'
_computing_structure_refinement 'ShelXL (Sheldrick, 2015)'
_computing_structure_solution 'ShelXS (Sheldrick, 2008)'
_diffrn_ambient_temperature 273.15
_diffrn_measured_fraction_theta_full 0.9293
_diffrn_measured_fraction_theta_max 0.9293
_diffrn_measurement_device_type 'CCD area detector'
_diffrn_measurement_method 'phi and omega scans'
_diffrn_radiation_monochromator graphite
_diffrn_radiation_type 'Mo K\a'
_diffrn_radiation_wavelength 0.71073
_diffrn_reflns_av_R_equivalents 0.0323
_diffrn_reflns_av_unetI/netI 0.0345
_diffrn_reflns_limit_h_max 21
_diffrn_reflns_limit_h_min -20
_diffrn_reflns_limit_k_max 24
_diffrn_reflns_limit_k_min -24
_diffrn_reflns_limit_l_max 18
_diffrn_reflns_limit_l_min -19
_diffrn_reflns_number 16691
_diffrn_reflns_theta_full 28.8708
_diffrn_reflns_theta_max 28.87
_diffrn_reflns_theta_min 1.82
_exptl_absorpt_coefficient_mu 0.192
_exptl_absorpt_correction_T_min 0.889113
_exptl_absorpt_correction_type none
_exptl_absorpt_process_details
;
SADABS v.2.03 (Bruker,200?) was used for absorption correction.
R(int) was 0.0619 before and 0.0346 after correction.
The Ratio of minimum to maximum transmission is 0.8891.
The \l/2 correction factor is 0.0015.
;
_exptl_crystal_density_diffrn 1.3616
_exptl_crystal_F_000 1617.6825
_refine_diff_density_max 0.4814
_refine_diff_density_min -0.3235
_refine_diff_density_rms 0.0698
_refine_ls_d_res_high 0.7360
_refine_ls_d_res_low 11.1837
_refine_ls_goodness_of_fit_ref 1.1214
_refine_ls_hydrogen_treatment constr
_refine_ls_matrix_type full
_refine_ls_number_constraints 35
_refine_ls_number_parameters 253
_refine_ls_number_reflns 4601
_refine_ls_number_restraints 0
_refine_ls_restrained_S_all 1.1214
_refine_ls_R_factor_all 0.0751
_refine_ls_R_factor_gt 0.0546
_refine_ls_shift/su_max 4.5794
_refine_ls_shift/su_mean 0.1934
_refine_ls_structure_factor_coef Fsqd
_refine_ls_weighting_details 'w=1/[\s^2^(Fo^2^)+(0.1P)^2^] where P=(Fo^2^+2Fc^2^)/3'
_refine_ls_weighting_scheme calc
_refine_ls_wR_factor_gt 0.1568
_refine_ls_wR_factor_ref 0.1710
_reflns_Friedel_coverage 0.0
_reflns_limit_h_max 18
_reflns_limit_h_min -21
_reflns_limit_k_max 24
_reflns_limit_k_min 0
_reflns_limit_l_max 19
_reflns_limit_l_min 0
_reflns_number_gt 3305
_reflns_number_total 4601
_reflns_threshold_expression I>=2u(I)
_cod_data_source_file c7qo00167c2.cif
_cod_data_source_block t0104m
_cod_original_cell_volume 3760.7(14)
_cod_database_code 1553762
_olex2_refinement_description
;
1. Fixed Uiso
 At 1.2 times of:
  All C(H) groups, All C(H,H) groups
 At 1.5 times of:
  All C(H,H,H) groups
2.a Secondary CH2 refined with riding coordinates:
 C3(H3A,H3B)
2.b Aromatic/amide H refined with riding coordinates:
 C10(H10), C14(H14), C15(H15), C16(H16), C17(H17), C18(H18), C19(H19),
 C20(H20), C21(H21), C23(H23), C24(H24), C25(H25), C26(H26), C27(H27)
2.c Idealised Me refined as rotating group:
 C22(H22A,H22B,H22C)
;
_olex2_submission_special_instructions 'No special instructions were received'

loop_
_space_group_symop_id
_space_group_symop_operation_xyz
1 x,y,z
2 -x,y,-z+1/2
3 -x,-y,-z
4 x,-y,z-1/2
5 x+1/2,y+1/2,z
6 -x+1/2,y+1/2,-z+1/2
7 -x+1/2,-y+1/2,-z
8 x+1/2,-y+1/2,z-1/2

loop_
_atom_site_label
_atom_site_type_symbol
_atom_site_fract_x
_atom_site_fract_y
_atom_site_fract_z
_atom_site_U_iso_or_equiv
_atom_site_adp_type
_atom_site_occupancy
_atom_site_refinement_flags_posn
S1 S 0.04879(3) 0.29530(3) 0.56519(4) 0.04815(19) Uani 1.000000 .
N1 N -0.08895(10) 0.37223(8) 0.28237(12) 0.0376(4) Uani 1.000000 .
C2 C -0.10516(12) 0.30019(9) 0.25433(15) 0.0348(4) Uani 1.000000 .
C3 C -0.16573(12) 0.29419(9) 0.13644(14) 0.0363(4) Uani 1.000000 .
C4 C -0.06021(11) 0.25875(10) 0.34421(14) 0.0366(4) Uani 1.000000 .
C5 C -0.06619(12) 0.17916(10) 0.34528(13) 0.0387(4) Uani 1.000000 .
C6 C -0.03199(12) 0.25358(11) 0.59365(13) 0.0394(4) Uani 1.000000 .
O7 O 0.07404(11) 0.36480(9) 0.61582(12) 0.0629(4) Uani 1.000000 .
C8 C -0.18033(12) 0.37254(10) 0.10375(15) 0.0381(4) Uani 1.000000 .
C9 C -0.01546(12) 0.31050(11) 0.42908(15) 0.0411(4) Uani 1.000000 .
C10 C -0.03491(12) 0.37926(11) 0.38853(15) 0.0429(4) Uani 1.000000 .
C11 C -0.16052(12) 0.19117(11) 0.63884(14) 0.0412(4) Uani 1.000000 .
O12 O 0.12273(9) 0.24421(9) 0.58947(12) 0.0618(4) Uani 1.000000 .
C13 C -0.13505(12) 0.41742(10) 0.19177(15) 0.0405(4) Uani 1.000000 .
C14 C -0.15461(14) 0.14645(10) 0.29050(15) 0.0445(4) Uani 1.000000 .
C15 C -0.08807(15) 0.29652(11) 0.61521(18) 0.0529(5) Uani 1.000000 .
C16 C -0.03878(14) 0.17993(11) 0.59511(17) 0.0509(5) Uani 1.000000 .
C17 C -0.10288(16) 0.14934(12) 0.61745(18) 0.0542(5) Uani 1.000000 .
C18 C -0.23065(14) 0.40298(11) 0.00404(17) 0.0488(5) Uani 1.000000 .
C19 C -0.13930(15) 0.49160(11) 0.18501(18) 0.0536(5) Uani 1.000000 .
C20 C -0.15247(14) 0.26517(12) 0.63679(17) 0.0523(5) Uani 1.000000 .
C21 C 0.01202(15) 0.13489(11) 0.39625(17) 0.0518(5) Uani 1.000000 .
C22 C -0.22914(15) 0.15805(12) 0.66531(18) 0.0568(6) Uani 1.000000 .
C23 C -0.16322(17) 0.07226(12) 0.28934(18) 0.0582(6) Uani 1.000000 .
C24 C -0.23577(17) 0.47746(12) -0.0039(2) 0.0616(6) Uani 1.000000 .
C25 C -0.19259(17) 0.52095(12) 0.0841(2) 0.0642(6) Uani 1.000000 .
C26 C 0.00304(18) 0.06078(12) 0.39429(19) 0.0630(6) Uani 1.000000 .
C27 C -0.0844(2) 0.02899(13) 0.34120(19) 0.0661(6) Uani 1.000000 .
H16 H -0.00017(14) 0.15046(11) 0.58103(17) 0.0610(6) Uiso 1.000000 R
H17 H -0.10745(16) 0.09877(12) 0.61813(18) 0.0650(6) Uiso 1.000000 R
H20 H -0.19132(14) 0.29482(12) 0.65025(17) 0.0628(6) Uiso 1.000000 R
H15 H -0.08266(15) 0.34705(11) 0.61530(18) 0.0635(6) Uiso 1.000000 R
H21 H 0.07204(15) 0.15574(11) 0.43266(17) 0.0622(6) Uiso 1.000000 R
H26 H 0.05685(18) 0.03170(12) 0.42938(19) 0.0756(7) Uiso 1.000000 R
H27 H -0.0903(2) -0.02152(13) 0.34025(19) 0.0793(8) Uiso 1.000000 R
H23 H -0.22298(17) 0.05097(12) 0.25311(18) 0.0698(7) Uiso 1.000000 R
H14 H -0.20854(14) 0.17527(10) 0.25424(15) 0.0534(5) Uiso 1.000000 R
H19 H -0.10790(15) 0.52097(11) 0.24529(18) 0.0643(6) Uiso 1.000000 R
H25 H -0.19915(17) 0.57134(12) 0.0761(2) 0.0771(8) Uiso 1.000000 R
H24 H -0.26953(17) 0.49889(12) -0.0711(2) 0.0739(7) Uiso 1.000000 R
H18 H -0.26052(14) 0.37379(11) -0.05658(17) 0.0586(6) Uiso 1.000000 R
H3a H -0.13369(12) 0.26803(9) 0.10581(14) 0.0435(5) Uiso 1.000000 R
H3b H -0.22530(12) 0.27015(9) 0.11608(14) 0.0435(5) Uiso 1.000000 R
H10 H -0.01472(12) 0.42265(11) 0.42686(15) 0.0515(5) Uiso 1.000000 R
H22a H -0.2910(3) 0.1571(8) 0.6026(3) 0.0852(8) Uiso 1.000000 GR
H22b H -0.2097(6) 0.1091(3) 0.6907(11) 0.0852(8) Uiso 1.000000 GR
H22c H -0.2309(8) 0.1865(5) 0.7197(9) 0.0852(8) Uiso 1.000000 GR

loop_
_atom_site_aniso_label
_atom_site_aniso_U_11
_atom_site_aniso_U_22
_atom_site_aniso_U_33
_atom_site_aniso_U_12
_atom_site_aniso_U_13
_atom_site_aniso_U_23
S1 0.0304(3) 0.0683(4) 0.0410(3) -0.0064(2) 0.0146(2) -0.0031(2)
N1 0.0312(7) 0.0393(8) 0.0451(9) -0.0055(6) 0.0214(7) -0.0043(6)
C2 0.0286(8) 0.0378(9) 0.0431(10) -0.0003(7) 0.0219(7) -0.0017(7)
C3 0.0329(9) 0.0376(9) 0.0415(10) 0.0008(7) 0.0212(8) -0.0010(7)
C4 0.0265(8) 0.0443(10) 0.0428(10) 0.0009(7) 0.0204(8) 0.0006(7)
C5 0.0372(9) 0.0452(10) 0.0387(10) 0.0027(7) 0.0229(8) 0.0030(7)
C6 0.0283(8) 0.0523(11) 0.0325(9) -0.0000(7) 0.0117(7) -0.0029(8)
O7 0.0555(9) 0.0756(11) 0.0494(8) -0.0286(8) 0.0205(7) -0.0176(7)
C8 0.0332(9) 0.0388(10) 0.0474(10) 0.0005(7) 0.0242(8) 0.0021(8)
C9 0.0291(9) 0.0521(11) 0.0434(10) -0.0057(7) 0.0192(8) -0.0044(8)
C10 0.0338(9) 0.0498(11) 0.0461(10) -0.0081(8) 0.0210(8) -0.0092(8)
C11 0.0340(9) 0.0532(11) 0.0343(9) -0.0014(8) 0.0159(8) -0.0051(8)
O12 0.0311(7) 0.0947(12) 0.0557(9) 0.0073(7) 0.0193(7) 0.0097(8)
C13 0.0354(9) 0.0398(10) 0.0520(11) 0.0009(7) 0.0262(9) 0.0040(8)
C14 0.0434(10) 0.0484(11) 0.0453(10) -0.0033(8) 0.0252(9) -0.0012(8)
C15 0.0577(13) 0.0487(12) 0.0626(14) 0.0047(9) 0.0379(11) -0.0002(9)
C16 0.0453(11) 0.0555(12) 0.0616(13) 0.0081(9) 0.0343(10) -0.0005(10)
C17 0.0640(13) 0.0458(12) 0.0669(13) -0.0008(10) 0.0437(12) -0.0062(10)
C18 0.0495(11) 0.0460(11) 0.0488(12) 0.0005(9) 0.0234(10) 0.0064(9)
C19 0.0536(12) 0.0411(11) 0.0651(14) -0.0088(9) 0.0294(11) -0.0073(10)
C20 0.0497(12) 0.0570(13) 0.0594(13) 0.0100(9) 0.0344(10) -0.0005(10)
C21 0.0466(11) 0.0514(12) 0.0583(13) 0.0075(9) 0.0273(10) 0.0081(9)
C22 0.0507(12) 0.0693(14) 0.0597(13) -0.0079(10) 0.0347(11) -0.0109(11)
C23 0.0646(14) 0.0540(13) 0.0561(13) -0.0136(11) 0.0308(11) -0.0035(10)
C24 0.0661(14) 0.0494(12) 0.0592(14) 0.0015(11) 0.0245(12) 0.0146(10)
C25 0.0706(15) 0.0389(11) 0.0782(16) 0.0018(10) 0.0340(13) 0.0130(11)
C26 0.0690(15) 0.0493(13) 0.0670(15) 0.0162(11) 0.0318(13) 0.0114(11)
C27 0.0912(18) 0.0423(12) 0.0649(15) 0.0016(12) 0.0396(14) 0.0048(10)

loop_
_atom_type_symbol
_atom_type_scat_dispersion_real
_atom_type_scat_dispersion_imag
_atom_type_scat_Cromer_Mann_a1
_atom_type_scat_Cromer_Mann_a2
_atom_type_scat_Cromer_Mann_a3
_atom_type_scat_Cromer_Mann_a4
_atom_type_scat_Cromer_Mann_b1
_atom_type_scat_Cromer_Mann_b2
_atom_type_scat_Cromer_Mann_b3
_atom_type_scat_Cromer_Mann_b4
_atom_type_scat_Cromer_Mann_c
_atom_type_scat_source
_atom_type_scat_dispersion_source
H 0.00000 0.00000 0.49300 0.32291 0.14019 0.04081 10.51090 26.12570 3.14236 57.79970 0.0030380000826 'International Tables Volume C Table 6.1.1.4 (pp. 500-502)' 'Henke, Gullikson and Davis, At. Data and Nucl. Data Tables, 1993, 54, 2'
C 0.00347 0.00161 2.31000 1.02000 1.58860 0.86500 20.84390 10.20750 0.56870 51.65120 0.215599998832 'International Tables Volume C Table 6.1.1.4 (pp. 500-502)' 'Henke, Gullikson and Davis, At. Data and Nucl. Data Tables, 1993, 54, 2'
S 0.12424 0.12443 6.90530 5.20340 1.43790 1.58630 1.46790 22.21510 0.25360 56.17200 0.866900026798 'International Tables Volume C Table 6.1.1.4 (pp. 500-502)' 'Henke, Gullikson and Davis, At. Data and Nucl. Data Tables, 1993, 54, 2'
O 0.01158 0.00611 3.04850 2.28680 1.54630 0.86700 13.27710 5.70110 0.32390 32.90890 0.250800013542 'International Tables Volume C Table 6.1.1.4 (pp. 500-502)' 'Henke, Gullikson and Davis, At. Data and Nucl. Data Tables, 1993, 54, 2'
N 0.00653 0.00323 12.21260 3.13220 2.01250 1.16630 0.00570 9.89330 28.99750 0.58260 -11.5290002823 'International Tables Volume C Table 6.1.1.4 (pp. 500-502)' 'Henke, Gullikson and Davis, At. Data and Nucl. Data Tables, 1993, 54, 2'

loop_
_geom_angle_atom_site_label_1
_geom_angle_atom_site_label_2
_geom_angle_atom_site_label_3
_geom_angle
O7 S1 C6 108.96(9)
C9 S1 C6 104.27(8)
C9 S1 O7 107.24(9)
O12 S1 C6 107.69(9)
O12 S1 O7 118.14(10)
O12 S1 C9 109.67(9)
C10 N1 C2 110.56(15)
C13 N1 C2 110.98(15)
C13 N1 C10 138.45(16)
C3 C2 N1 109.29(14)
C4 C2 N1 108.89(16)
C4 C2 C3 141.81(16)
C8 C3 C2 101.62(14)
C5 C4 C2 124.08(16)
C9 C4 C2 104.47(16)
C9 C4 C5 131.33(16)
C14 C5 C4 118.76(16)
C21 C5 C4 123.06(17)
C21 C5 C14 118.16(18)
C15 C6 S1 118.78(15)
C16 C6 S1 121.11(14)
C16 C6 C15 120.11(18)
C13 C8 C3 110.74(16)
C18 C8 C3 129.88(18)
C18 C8 C13 119.38(17)
C4 C9 S1 129.02(15)
C10 C9 S1 121.25(15)
C10 C9 C4 109.63(17)
C9 C10 N1 106.44(16)
C20 C11 C17 117.78(17)
C22 C11 C17 121.91(18)
C22 C11 C20 120.30(17)
C8 C13 N1 107.36(15)
C19 C13 N1 129.65(18)
C19 C13 C8 122.98(18)
C23 C14 C5 120.57(19)
C20 C15 C6 119.89(19)
C17 C16 C6 119.42(18)
C16 C17 C11 121.73(19)
C24 C18 C8 118.3(2)
C25 C19 C13 116.6(2)
C15 C20 C11 121.06(18)
C26 C21 C5 121.0(2)
C27 C23 C14 120.4(2)
C25 C24 C18 121.6(2)
C24 C25 C19 121.2(2)
C27 C26 C21 120.5(2)
C26 C27 C23 119.3(2)

loop_
_geom_bond_atom_site_label_1
_geom_bond_atom_site_label_2
_geom_bond_distance
S1 C6 1.7500(18)
S1 O7 1.4230(16)
S1 C9 1.729(2)
S1 O12 1.4265(15)
N1 C2 1.367(2)
N1 C10 1.340(2)
N1 C13 1.408(2)
C2 C3 1.486(2)
C2 C4 1.360(2)
C3 C8 1.493(2)
C4 C5 1.462(3)
C4 C9 1.429(2)
C5 C14 1.386(2)
C5 C21 1.373(3)
C6 C15 1.361(3)
C6 C16 1.355(3)
C8 C13 1.379(3)
C8 C18 1.371(3)
C9 C10 1.359(3)
C11 C17 1.369(3)
C11 C20 1.364(3)
C11 C22 1.490(3)
C13 C19 1.362(3)
C14 C23 1.366(3)
C15 C20 1.370(3)
C16 C17 1.367(3)
C18 C24 1.368(3)
C19 C25 1.380(3)
C21 C26 1.365(3)
C23 C27 1.370(3)
C24 C25 1.362(3)
C26 C27 1.365(3)
